data_7004611
loop_
_publ_author_name
'Schnaars, David D.'
'Wu, Guang'
'Hayton, Trevor W.'

_publ_section_title
;
 Reactivity of UH3 with mild oxidants
;
_journal_issue 44
_journal_name_full 'Dalton Transactions'
_journal_page_first 6121
_journal_page_last 6126
_journal_paper_doi 10.1039/b809184f
_journal_year 2008
_chemical_formula_sum 'C12 H20 F12 O16 S4 U'
_chemical_formula_weight 1014.55
_chemical_name_common uranium(IV)tetratriflatebis(dimethoxyethane)
_chemical_name_systematic
;
uranium(IV)tetratriflatebis(dimethoxyethane)
;
_space_group_IT_number 14
_symmetry_cell_setting monoclinic
_symmetry_space_group_name_Hall '-P 2ybc'
_symmetry_space_group_name_H-M 'P 1 21/c 1'
_atom_sites_solution_hydrogens geom
_atom_sites_solution_primary direct
_atom_sites_solution_secondary difmap
_audit_creation_method SHELXL-97
_cell_angle_alpha 90.00
_cell_angle_beta 108.908(4)
_cell_angle_gamma 90.00
_cell_formula_units_Z 4
_cell_length_a 9.2627(14)
_cell_length_b 25.521(4)
_cell_length_c 13.285(2)
_cell_measurement_temperature 150(2)
_cell_volume 2971.0(8)
_computing_structure_refinement 'SHELXL-97 (Sheldrick, 1997)'
_computing_structure_solution 'SHELXS-97 (Sheldrick, 1990)'
_diffrn_ambient_temperature 150(2)
_diffrn_measured_fraction_theta_full 0.947
_diffrn_measured_fraction_theta_max 0.947
_diffrn_measurement_device_type 'CCD Area Detector'
_diffrn_measurement_method 'Omega Scan'
_diffrn_radiation_monochromator graphite
_diffrn_radiation_source 'fine-focus sealed tube'
_diffrn_radiation_type MoK\a
_diffrn_radiation_wavelength 0.71073
_diffrn_reflns_av_R_equivalents 0.1511
_diffrn_reflns_av_sigmaI/netI 0.2412
_diffrn_reflns_limit_h_max 11
_diffrn_reflns_limit_h_min -11
_diffrn_reflns_limit_k_max 32
_diffrn_reflns_limit_k_min -32
_diffrn_reflns_limit_l_max 13
_diffrn_reflns_limit_l_min -16
_diffrn_reflns_number 24272
_diffrn_reflns_theta_full 26.91
_diffrn_reflns_theta_max 26.91
_diffrn_reflns_theta_min 1.60
_exptl_absorpt_coefficient_mu 5.886
_exptl_absorpt_correction_T_max 0.423
_exptl_absorpt_correction_T_min 0.277
_exptl_absorpt_correction_type empirical
_exptl_absorpt_process_details 'Psi Scan'
_exptl_crystal_colour Green
_exptl_crystal_density_diffrn 2.268
_exptl_crystal_density_method 'not measured'
_exptl_crystal_description Plate
_exptl_crystal_F_000 1936
_exptl_crystal_size_max 0.12
_exptl_crystal_size_mid 0.10
_exptl_crystal_size_min 0.02
_refine_diff_density_max 2.210
_refine_diff_density_min -1.357
_refine_diff_density_rms 0.196
_refine_ls_extinction_method none
_refine_ls_goodness_of_fit_ref 0.779
_refine_ls_hydrogen_treatment constr
_refine_ls_matrix_type full
_refine_ls_number_parameters 410
_refine_ls_number_reflns 6077
_refine_ls_number_restraints 78
_refine_ls_restrained_S_all 0.788
_refine_ls_R_factor_all 0.1417
_refine_ls_R_factor_gt 0.0510
_refine_ls_shift/su_max 0.001
_refine_ls_shift/su_mean 0.000
_refine_ls_structure_factor_coef Fsqd
_refine_ls_weighting_details 'calc w=1/[\s^2^(Fo^2^)+(0.0228P)^2^+0.0000P] where P=(Fo^2^+2Fc^2^)/3'
_refine_ls_weighting_scheme calc
_refine_ls_wR_factor_gt 0.0837
_refine_ls_wR_factor_ref 0.0971
_reflns_number_gt 2817
_reflns_number_total 6077
_reflns_threshold_expression >2sigma(I)
_cod_data_source_file b809184f.txt
_cod_data_source_block compound5
_cod_depositor_comments
;
The following automatic conversions were performed:
'_symmetry_cell_setting' value 'Monoclinic' changed to 'monoclinic'
according to '/home/saulius/struct/CIF-dictionaries/cif_core.dic'
dictionary named 'cif_core.dic' version 2.4.1 from
2010-06-29.

'_exptl_absorpt_correction_type' value 'Empirical' changed to
'empirical' according to
'/home/saulius/struct/CIF-dictionaries/cif_core.dic' dictionary named
'cif_core.dic' version 2.4.1 from 2010-06-29.

Automatic conversion script
Id: cif_fix_enum 1527 2010-12-29 10:47:43Z saulius 
;
_cod_original_cell_volume 2970.9(8)
_cod_original_sg_symbol_H-M P2(1)/c
_cod_database_code 7004611

loop_
_symmetry_equiv_pos_as_xyz
'x, y, z'
'-x, y+1/2, -z+1/2'
'-x, -y, -z'
'x, -y-1/2, z-1/2'

loop_
_atom_site_label
_atom_site_type_symbol
_atom_site_fract_x
_atom_site_fract_y
_atom_site_fract_z
_atom_site_U_iso_or_equiv
_atom_site_adp_type
_atom_site_occupancy
_atom_site_symmetry_multiplicity
_atom_site_calc_flag
_atom_site_refinement_flags
_atom_site_disorder_assembly
_atom_site_disorder_group
C2 C 0.5257(16) 0.6670(6) 1.0450(11) 0.059(3) Uani 1 1 d U . .
C1 C -0.2641(16) 0.4714(5) 0.6990(11) 0.045(3) Uani 1 1 d U . .
C4 C -0.149(2) 0.6522(7) 0.3928(14) 0.082(4) Uani 1 1 d U . .
U1 U 0.09064(5) 0.614211(18) 0.75598(3) 0.02160(13) Uani 1 1 d . . .
S1 S -0.2277(3) 0.53294(11) 0.7713(2) 0.0247(7) Uani 1 1 d . . .
S2 S 0.4873(3) 0.62987(11) 0.9238(2) 0.0279(8) Uani 1 1 d . . .
S3 S 0.1290(3) 0.75170(11) 0.6837(2) 0.0319(8) Uani 1 1 d . . .
S4 S -0.1308(3) 0.59480(12) 0.4742(2) 0.0336(8) Uani 1 1 d . . .
O1 O -0.0962(8) 0.5531(2) 0.7449(6) 0.0298(18) Uani 1 1 d . . .
O13 O -0.1286(8) 0.6647(3) 0.7524(6) 0.027(2) Uani 1 1 d . . .
C9 C 0.3060(13) 0.6284(4) 0.5838(8) 0.038(3) Uani 1 1 d . . .
H9A H 0.4100 0.6232 0.5869 0.057 Uiso 1 1 calc R . .
H9B H 0.2908 0.6645 0.5981 0.057 Uiso 1 1 calc R . .
H9C H 0.2391 0.6192 0.5143 0.057 Uiso 1 1 calc R . .
O10 O -0.0445(7) 0.6163(3) 0.5804(5) 0.0265(16) Uani 1 1 d . . .
O14 O 0.0486(7) 0.6258(2) 0.9284(5) 0.0228(18) Uani 1 1 d . . .
O3 O -0.1839(9) 0.5192(3) 0.8801(6) 0.038(2) Uani 1 1 d . . .
O15 O 0.2729(8) 0.5956(3) 0.6626(5) 0.0275(19) Uani 1 1 d . . .
O16 O 0.1989(8) 0.5259(3) 0.7837(5) 0.0284(19) Uani 1 1 d . . .
F1 F -0.3017(9) 0.4783(3) 0.5976(5) 0.064(2) Uani 1 1 d U . .
O4 O 0.3172(7) 0.6259(3) 0.8888(5) 0.032(2) Uani 1 1 d . . .
O7 O 0.1506(8) 0.6975(3) 0.7276(5) 0.032(2) Uani 1 1 d . . .
F3 F -0.1420(8) 0.4409(2) 0.7296(5) 0.0518(19) Uani 1 1 d U . .
F7 F 0.2647(9) 0.7783(3) 0.8792(6) 0.071(2) Uani 1 1 d U . .
O6 O 0.5396(8) 0.6622(3) 0.8566(6) 0.043(2) Uani 1 1 d . . .
O9 O 0.1649(9) 0.7560(3) 0.5882(6) 0.042(2) Uani 1 1 d . . .
O8 O -0.0073(8) 0.7736(3) 0.6874(6) 0.045(2) Uani 1 1 d . . .
O11 O -0.2817(9) 0.5810(3) 0.4669(6) 0.051(2) Uani 1 1 d . . .
F8 F 0.4111(8) 0.7682(3) 0.7883(6) 0.066(2) Uani 1 1 d U . .
O2 O -0.3580(7) 0.5638(3) 0.7278(6) 0.036(2) Uani 1 1 d . . .
F2 F -0.3751(8) 0.4463(3) 0.7202(6) 0.059(2) Uani 1 1 d U . .
O12 O -0.0431(9) 0.5597(3) 0.4359(6) 0.048(2) Uani 1 1 d . . .
F5 F 0.6705(8) 0.6761(3) 1.0856(5) 0.067(2) Uani 1 1 d U . .
F9 F 0.2713(9) 0.8357(3) 0.7628(6) 0.073(2) Uani 1 1 d U . .
O5 O 0.5576(8) 0.5814(3) 0.9572(6) 0.046(2) Uani 1 1 d . . .
F6 F 0.4819(8) 0.6407(3) 1.1144(5) 0.074(2) Uani 1 1 d U . .
F11 F -0.0181(10) 0.6718(3) 0.3969(6) 0.080(3) Uani 1 1 d U . .
C11 C 0.3205(11) 0.5126(4) 0.7424(8) 0.028(3) Uani 1 1 d . . .
H11A H 0.3226 0.4751 0.7314 0.034 Uiso 1 1 calc R . .
H11B H 0.4182 0.5232 0.7921 0.034 Uiso 1 1 calc R . .
F10 F -0.2225(10) 0.6896(3) 0.4218(7) 0.096(3) Uani 1 1 d U . .
F4 F 0.4536(9) 0.7122(3) 1.0276(6) 0.080(2) Uani 1 1 d U . .
C8 C 0.1189(13) 0.5952(4) 1.0232(9) 0.046(4) Uani 1 1 d . . .
H8A H 0.1554 0.6181 1.0834 0.069 Uiso 1 1 calc R . .
H8B H 0.2029 0.5756 1.0148 0.069 Uiso 1 1 calc R . .
H8C H 0.0451 0.5714 1.0342 0.069 Uiso 1 1 calc R . .
C7 C -0.0796(11) 0.6530(4) 0.9338(8) 0.030(3) Uani 1 1 d U . .
H7A H -0.0571 0.6695 1.0030 0.036 Uiso 1 1 calc R . .
H7B H -0.1638 0.6289 0.9245 0.036 Uiso 1 1 calc R . .
C10 C 0.2904(12) 0.5407(4) 0.6400(9) 0.029(3) Uani 1 1 d . . .
H10A H 0.3748 0.5361 0.6127 0.035 Uiso 1 1 calc R . .
H10B H 0.1981 0.5275 0.5877 0.035 Uiso 1 1 calc R . .
F12 F -0.2230(11) 0.6415(3) 0.2947(6) 0.106(3) Uani 1 1 d U . .
C6 C -0.1220(13) 0.6931(4) 0.8498(9) 0.038(3) Uani 1 1 d U . .
H6A H -0.2202 0.7085 0.8438 0.046 Uiso 1 1 calc R . .
H6B H -0.0460 0.7208 0.8644 0.046 Uiso 1 1 calc R . .
C12 C 0.1994(13) 0.4922(5) 0.8690(9) 0.041(3) Uani 1 1 d . . .
H12A H 0.1832 0.4567 0.8438 0.062 Uiso 1 1 calc R . .
H12B H 0.1192 0.5024 0.8962 0.062 Uiso 1 1 calc R . .
H12C H 0.2959 0.4947 0.9246 0.062 Uiso 1 1 calc R . .
C5 C -0.2714(12) 0.6796(5) 0.6659(9) 0.045(3) Uani 1 1 d . . .
H5A H -0.3560 0.6786 0.6926 0.067 Uiso 1 1 calc R . .
H5B H -0.2892 0.6555 0.6077 0.067 Uiso 1 1 calc R . .
H5C H -0.2608 0.7144 0.6416 0.067 Uiso 1 1 calc R . .
C3 C 0.2769(17) 0.7849(5) 0.7823(12) 0.059(3) Uani 1 1 d U . .

loop_
_atom_site_aniso_label
_atom_site_aniso_U_11
_atom_site_aniso_U_22
_atom_site_aniso_U_33
_atom_site_aniso_U_23
_atom_site_aniso_U_13
_atom_site_aniso_U_12
C2 0.050(6) 0.097(6) 0.034(5) -0.015(5) 0.018(5) -0.013(6)
C1 0.058(6) 0.037(5) 0.048(5) 0.000(5) 0.027(5) -0.013(5)
C4 0.098(7) 0.077(7) 0.056(6) 0.020(6) 0.002(6) -0.017(6)
U1 0.0172(2) 0.0262(2) 0.0204(2) 0.0018(3) 0.00457(15) -0.0017(3)
S1 0.0178(17) 0.0264(17) 0.0332(19) -0.0014(14) 0.0128(14) -0.0040(14)
S2 0.0170(17) 0.039(2) 0.0257(17) -0.0006(14) 0.0039(14) 0.0010(14)
S3 0.0318(19) 0.0244(18) 0.038(2) 0.0041(15) 0.0088(16) -0.0018(15)
S4 0.0295(19) 0.040(2) 0.0248(18) 0.0030(14) 0.0001(15) -0.0081(15)
O1 0.020(4) 0.024(4) 0.044(5) 0.014(4) 0.009(4) 0.008(4)
O13 0.034(5) 0.017(4) 0.024(4) 0.004(4) 0.001(4) -0.012(4)
C9 0.048(8) 0.038(8) 0.032(7) -0.002(6) 0.018(6) -0.017(6)
O10 0.022(4) 0.028(4) 0.026(4) 0.000(4) 0.003(3) -0.004(4)
O14 0.019(4) 0.027(5) 0.029(4) 0.011(3) 0.017(3) 0.004(3)
O3 0.052(6) 0.043(5) 0.024(5) -0.002(4) 0.021(4) -0.002(4)
O15 0.031(4) 0.033(5) 0.018(4) -0.009(3) 0.007(4) -0.005(4)
O16 0.022(4) 0.033(5) 0.031(5) 0.002(4) 0.011(4) 0.002(4)
F1 0.091(5) 0.055(5) 0.038(4) -0.013(4) 0.012(4) -0.010(4)
O4 0.026(4) 0.057(6) 0.015(4) -0.005(4) 0.011(3) 0.006(4)
O7 0.037(5) 0.027(5) 0.033(5) -0.003(4) 0.014(4) 0.007(4)
F3 0.066(5) 0.028(4) 0.069(5) -0.007(4) 0.033(4) 0.005(3)
F7 0.087(5) 0.061(5) 0.056(5) -0.012(4) 0.011(5) -0.003(4)
O6 0.039(5) 0.052(6) 0.040(5) 0.003(4) 0.014(4) -0.007(4)
O9 0.058(6) 0.040(5) 0.038(5) 0.012(4) 0.028(5) -0.002(4)
O8 0.032(5) 0.037(5) 0.068(6) 0.007(4) 0.017(5) 0.006(4)
O11 0.044(6) 0.063(6) 0.039(6) 0.007(5) 0.004(5) -0.015(5)
F8 0.035(4) 0.051(5) 0.099(6) 0.003(4) 0.002(5) -0.007(4)
O2 0.016(4) 0.038(5) 0.053(6) 0.001(4) 0.008(4) 0.002(4)
F2 0.057(5) 0.047(4) 0.079(5) -0.016(4) 0.030(4) -0.025(4)
O12 0.052(6) 0.052(6) 0.034(5) -0.015(4) 0.003(5) -0.004(5)
F5 0.043(4) 0.111(6) 0.036(4) -0.017(4) -0.001(4) -0.034(4)
F9 0.082(5) 0.031(4) 0.083(5) 0.003(4) -0.005(4) -0.010(4)
O5 0.038(5) 0.050(6) 0.038(5) 0.007(4) -0.004(4) 0.013(4)
F6 0.066(5) 0.127(6) 0.033(4) -0.020(4) 0.021(4) -0.027(5)
F11 0.090(6) 0.088(6) 0.060(5) 0.029(4) 0.021(5) -0.027(5)
C11 0.016(6) 0.033(7) 0.037(8) -0.013(6) 0.010(6) 0.002(5)
F10 0.104(7) 0.069(6) 0.095(6) 0.033(5) 0.005(5) -0.001(5)
F4 0.088(6) 0.084(6) 0.059(5) -0.034(4) 0.012(4) 0.023(5)
C8 0.043(8) 0.075(10) 0.025(7) 0.006(7) 0.016(7) -0.006(7)
C7 0.014(6) 0.050(7) 0.027(6) -0.013(5) 0.008(5) -0.005(5)
C10 0.023(7) 0.032(7) 0.037(8) -0.014(6) 0.014(6) -0.008(6)
F12 0.134(7) 0.110(6) 0.041(5) 0.027(5) -0.017(5) -0.030(6)
C6 0.024(6) 0.039(7) 0.047(7) -0.008(6) 0.006(6) 0.005(5)
C12 0.039(8) 0.053(9) 0.039(8) 0.015(7) 0.023(7) 0.008(7)
C5 0.024(7) 0.056(9) 0.048(8) 0.007(7) 0.003(7) 0.008(7)
C3 0.060(5) 0.036(5) 0.071(6) 0.008(5) 0.008(6) -0.003(5)

loop_
_atom_type_symbol
_atom_type_description
_atom_type_scat_dispersion_real
_atom_type_scat_dispersion_imag
_atom_type_scat_source
C C 0.0033 0.0016 'International Tables Vol C Tables 4.2.6.8 and 6.1.1.4'
H H 0.0000 0.0000 'International Tables Vol C Tables 4.2.6.8 and 6.1.1.4'
O O 0.0106 0.0060 'International Tables Vol C Tables 4.2.6.8 and 6.1.1.4'
F F 0.0171 0.0103 'International Tables Vol C Tables 4.2.6.8 and 6.1.1.4'
S S 0.1246 0.1234 'International Tables Vol C Tables 4.2.6.8 and 6.1.1.4'
U U -9.6767 9.6646 'International Tables Vol C Tables 4.2.6.8 and 6.1.1.4'

loop_
_geom_angle_atom_site_label_1
_geom_angle_atom_site_label_2
_geom_angle_atom_site_label_3
_geom_angle
_geom_angle_site_symmetry_1
_geom_angle_site_symmetry_3
_geom_angle_publ_flag
F5 C2 F6 108.4(12) . . ?
F5 C2 F4 108.4(13) . . ?
F6 C2 F4 108.6(12) . . ?
F5 C2 S2 110.1(10) . . ?
F6 C2 S2 110.0(10) . . ?
F4 C2 S2 111.2(10) . . ?
F1 C1 F2 108.9(11) . . ?
F1 C1 F3 108.5(11) . . ?
F2 C1 F3 107.3(10) . . ?
F1 C1 S1 112.0(9) . . ?
F2 C1 S1 109.3(9) . . ?
F3 C1 S1 110.7(9) . . ?
F12 C4 F11 108.0(15) . . ?
F12 C4 F10 107.1(15) . . ?
F11 C4 F10 106.1(14) . . ?
F12 C4 S4 110.5(12) . . ?
F11 C4 S4 112.8(12) . . ?
F10 C4 S4 112.0(13) . . ?
O7 U1 O10 83.6(2) . . ?
O7 U1 O4 78.0(2) . . ?
O10 U1 O4 149.0(2) . . ?
O7 U1 O1 148.0(2) . . ?
O10 U1 O1 78.3(3) . . ?
O4 U1 O1 128.5(3) . . ?
O7 U1 O13 75.1(2) . . ?
O10 U1 O13 77.5(2) . . ?
O4 U1 O13 120.5(2) . . ?
O1 U1 O13 75.3(2) . . ?
O7 U1 O15 81.4(2) . . ?
O10 U1 O15 74.0(2) . . ?
O4 U1 O15 78.7(2) . . ?
O1 U1 O15 117.7(2) . . ?
O13 U1 O15 144.7(2) . . ?
O7 U1 O16 141.4(2) . . ?
O10 U1 O16 103.9(2) . . ?
O4 U1 O16 76.9(2) . . ?
O1 U1 O16 69.4(2) . . ?
O13 U1 O16 143.4(2) . . ?
O15 U1 O16 65.2(2) . . ?
O7 U1 O14 99.4(2) . . ?
O10 U1 O14 139.0(2) . . ?
O4 U1 O14 69.4(2) . . ?
O1 U1 O14 78.4(2) . . ?
O13 U1 O14 64.2(2) . . ?
O15 U1 O14 147.0(2) . . ?
O16 U1 O14 98.7(2) . . ?
O2 S1 O3 119.0(5) . . ?
O2 S1 O1 112.1(4) . . ?
O3 S1 O1 110.3(5) . . ?
O2 S1 C1 106.3(6) . . ?
O3 S1 C1 105.6(5) . . ?
O1 S1 C1 101.7(5) . . ?
O5 S2 O6 119.8(5) . . ?
O5 S2 O4 111.9(5) . . ?
O6 S2 O4 112.7(4) . . ?
O5 S2 C2 104.1(6) . . ?
O6 S2 C2 104.4(6) . . ?
O4 S2 C2 101.3(5) . . ?
O8 S3 O9 118.5(5) . . ?
O8 S3 O7 111.5(5) . . ?
O9 S3 O7 112.5(4) . . ?
O8 S3 C3 105.8(6) . . ?
O9 S3 C3 105.9(6) . . ?
O7 S3 C3 100.4(6) . . ?
O12 S4 O11 119.3(5) . . ?
O12 S4 O10 112.5(4) . . ?
O11 S4 O10 111.9(5) . . ?
O12 S4 C4 104.6(8) . . ?
O11 S4 C4 105.4(7) . . ?
O10 S4 C4 100.8(7) . . ?
S1 O1 U1 152.8(5) . . ?
C6 O13 C5 109.0(8) . . ?
C6 O13 U1 117.1(6) . . ?
C5 O13 U1 133.4(6) . . ?
O15 C9 H9A 109.5 . . ?
O15 C9 H9B 109.5 . . ?
H9A C9 H9B 109.5 . . ?
O15 C9 H9C 109.5 . . ?
H9A C9 H9C 109.5 . . ?
H9B C9 H9C 109.5 . . ?
S4 O10 U1 156.8(5) . . ?
C7 O14 C8 112.0(8) . . ?
C7 O14 U1 120.1(6) . . ?
C8 O14 U1 125.6(6) . . ?
C9 O15 C10 110.2(7) . . ?
C9 O15 U1 126.7(6) . . ?
C10 O15 U1 115.7(6) . . ?
C12 O16 C11 111.0(8) . . ?
C12 O16 U1 125.0(6) . . ?
C11 O16 U1 119.5(6) . . ?
S2 O4 U1 149.5(4) . . ?
S3 O7 U1 158.5(4) . . ?
O16 C11 C10 107.3(8) . . ?
O16 C11 H11A 110.3 . . ?
C10 C11 H11A 110.3 . . ?
O16 C11 H11B 110.3 . . ?
C10 C11 H11B 110.3 . . ?
H11A C11 H11B 108.5 . . ?
O14 C8 H8A 109.5 . . ?
O14 C8 H8B 109.5 . . ?
H8A C8 H8B 109.5 . . ?
O14 C8 H8C 109.5 . . ?
H8A C8 H8C 109.5 . . ?
H8B C8 H8C 109.5 . . ?
O14 C7 C6 109.2(9) . . ?
O14 C7 H7A 109.8 . . ?
C6 C7 H7A 109.8 . . ?
O14 C7 H7B 109.8 . . ?
C6 C7 H7B 109.8 . . ?
H7A C7 H7B 108.3 . . ?
O15 C10 C11 106.1(8) . . ?
O15 C10 H10A 110.5 . . ?
C11 C10 H10A 110.5 . . ?
O15 C10 H10B 110.5 . . ?
C11 C10 H10B 110.5 . . ?
H10A C10 H10B 108.7 . . ?
O13 C6 C7 104.4(9) . . ?
O13 C6 H6A 110.9 . . ?
C7 C6 H6A 110.9 . . ?
O13 C6 H6B 110.9 . . ?
C7 C6 H6B 110.9 . . ?
H6A C6 H6B 108.9 . . ?
O16 C12 H12A 109.5 . . ?
O16 C12 H12B 109.5 . . ?
H12A C12 H12B 109.5 . . ?
O16 C12 H12C 109.5 . . ?
H12A C12 H12C 109.5 . . ?
H12B C12 H12C 109.5 . . ?
O13 C5 H5A 109.5 . . ?
O13 C5 H5B 109.5 . . ?
H5A C5 H5B 109.5 . . ?
O13 C5 H5C 109.5 . . ?
H5A C5 H5C 109.5 . . ?
H5B C5 H5C 109.5 . . ?
F8 C3 F9 108.2(12) . . ?
F8 C3 F7 106.1(12) . . ?
F9 C3 F7 107.6(12) . . ?
F8 C3 S3 112.6(11) . . ?
F9 C3 S3 110.6(10) . . ?
F7 C3 S3 111.4(10) . . ?

loop_
_geom_bond_atom_site_label_1
_geom_bond_atom_site_label_2
_geom_bond_distance
_geom_bond_site_symmetry_2
_geom_bond_publ_flag
C2 F5 1.294(14) . ?
C2 F6 1.309(14) . ?
C2 F4 1.315(15) . ?
C2 S2 1.802(14) . ?
C1 F1 1.290(13) . ?
C1 F2 1.317(13) . ?
C1 F3 1.324(14) . ?
C1 S1 1.815(13) . ?
C4 F12 1.291(17) . ?
C4 F11 1.294(18) . ?
C4 F10 1.303(18) . ?
C4 S4 1.795(16) . ?
U1 O7 2.258(7) . ?
U1 O10 2.262(6) . ?
U1 O4 2.282(6) . ?
U1 O1 2.299(7) . ?
U1 O13 2.392(7) . ?
U1 O15 2.444(7) . ?
U1 O16 2.445(7) . ?
U1 O14 2.462(6) . ?
S1 O2 1.399(7) . ?
S1 O3 1.413(7) . ?
S1 O1 1.466(7) . ?
S2 O5 1.401(8) . ?
S2 O6 1.412(7) . ?
S2 O4 1.494(7) . ?
S3 O8 1.396(7) . ?
S3 O9 1.416(7) . ?
S3 O7 1.490(7) . ?
S3 C3 1.775(14) . ?
S4 O12 1.410(8) . ?
S4 O11 1.414(8) . ?
S4 O10 1.484(7) . ?
O13 C6 1.468(12) . ?
O13 C5 1.494(11) . ?
C9 O15 1.448(11) . ?
C9 H9A 0.9600 . ?
C9 H9B 0.9600 . ?
C9 H9C 0.9600 . ?
O14 C7 1.398(11) . ?
O14 C8 1.446(11) . ?
O15 C10 1.452(11) . ?
O16 C12 1.422(11) . ?
O16 C11 1.444(11) . ?
F7 C3 1.338(15) . ?
F8 C3 1.292(15) . ?
F9 C3 1.319(14) . ?
C11 C10 1.481(13) . ?
C11 H11A 0.9700 . ?
C11 H11B 0.9700 . ?
C8 H8A 0.9600 . ?
C8 H8B 0.9600 . ?
C8 H8C 0.9600 . ?
C7 C6 1.470(14) . ?
C7 H7A 0.9700 . ?
C7 H7B 0.9700 . ?
C10 H10A 0.9700 . ?
C10 H10B 0.9700 . ?
C6 H6A 0.9700 . ?
C6 H6B 0.9700 . ?
C12 H12A 0.9600 . ?
C12 H12B 0.9600 . ?
C12 H12C 0.9600 . ?
C5 H5A 0.9600 . ?
C5 H5B 0.9600 . ?
C5 H5C 0.9600 . ?

loop_
_geom_torsion_atom_site_label_1
_geom_torsion_atom_site_label_2
_geom_torsion_atom_site_label_3
_geom_torsion_atom_site_label_4
_geom_torsion
_geom_torsion_site_symmetry_1
_geom_torsion_site_symmetry_2
_geom_torsion_site_symmetry_3
_geom_torsion_site_symmetry_4
_geom_torsion_publ_flag
F1 C1 S1 O2 54.3(11) . . . . ?
F2 C1 S1 O2 -66.5(10) . . . . ?
F3 C1 S1 O2 175.5(8) . . . . ?
F1 C1 S1 O3 -178.3(9) . . . . ?
F2 C1 S1 O3 60.8(10) . . . . ?
F3 C1 S1 O3 -57.1(10) . . . . ?
F1 C1 S1 O1 -63.2(11) . . . . ?
F2 C1 S1 O1 176.0(9) . . . . ?
F3 C1 S1 O1 58.0(9) . . . . ?
F5 C2 S2 O5 65.9(12) . . . . ?
F6 C2 S2 O5 -53.5(11) . . . . ?
F4 C2 S2 O5 -173.8(10) . . . . ?
F5 C2 S2 O6 -60.5(12) . . . . ?
F6 C2 S2 O6 -179.8(10) . . . . ?
F4 C2 S2 O6 59.8(11) . . . . ?
F5 C2 S2 O4 -177.7(10) . . . . ?
F6 C2 S2 O4 62.9(11) . . . . ?
F4 C2 S2 O4 -57.5(11) . . . . ?
F12 C4 S4 O12 63.4(15) . . . . ?
F11 C4 S4 O12 -57.7(14) . . . . ?
F10 C4 S4 O12 -177.3(11) . . . . ?
F12 C4 S4 O11 -63.2(15) . . . . ?
F11 C4 S4 O11 175.7(12) . . . . ?
F10 C4 S4 O11 56.1(14) . . . . ?
F12 C4 S4 O10 -179.7(13) . . . . ?
F11 C4 S4 O10 59.2(14) . . . . ?
F10 C4 S4 O10 -60.4(13) . . . . ?
O2 S1 O1 U1 67.9(11) . . . . ?
O3 S1 O1 U1 -67.2(11) . . . . ?
C1 S1 O1 U1 -178.9(10) . . . . ?
O7 U1 O1 S1 -61.3(12) . . . . ?
O10 U1 O1 S1 -118.1(10) . . . . ?
O4 U1 O1 S1 79.4(10) . . . . ?
O13 U1 O1 S1 -38.1(9) . . . . ?
O15 U1 O1 S1 177.2(9) . . . . ?
O16 U1 O1 S1 131.9(10) . . . . ?
O14 U1 O1 S1 27.9(10) . . . . ?
O7 U1 O13 C6 -80.4(7) . . . . ?
O10 U1 O13 C6 -167.0(7) . . . . ?
O4 U1 O13 C6 -14.3(7) . . . . ?
O1 U1 O13 C6 112.1(7) . . . . ?
O15 U1 O13 C6 -130.3(6) . . . . ?
O16 U1 O13 C6 96.4(7) . . . . ?
O14 U1 O13 C6 28.1(6) . . . . ?
O7 U1 O13 C5 90.9(8) . . . . ?
O10 U1 O13 C5 4.3(8) . . . . ?
O4 U1 O13 C5 157.0(8) . . . . ?
O1 U1 O13 C5 -76.6(8) . . . . ?
O15 U1 O13 C5 40.9(9) . . . . ?
O16 U1 O13 C5 -92.4(9) . . . . ?
O14 U1 O13 C5 -160.6(9) . . . . ?
O12 S4 O10 U1 -59.2(11) . . . . ?
O11 S4 O10 U1 78.4(11) . . . . ?
C4 S4 O10 U1 -170.1(11) . . . . ?
O7 U1 O10 S4 164.7(10) . . . . ?
O4 U1 O10 S4 111.0(10) . . . . ?
O1 U1 O10 S4 -41.8(10) . . . . ?
O13 U1 O10 S4 -119.2(10) . . . . ?
O15 U1 O10 S4 81.8(10) . . . . ?
O16 U1 O10 S4 23.3(11) . . . . ?
O14 U1 O10 S4 -98.3(10) . . . . ?
O7 U1 O14 C7 70.7(7) . . . . ?
O10 U1 O14 C7 -20.4(8) . . . . ?
O4 U1 O14 C7 144.0(7) . . . . ?
O1 U1 O14 C7 -76.8(6) . . . . ?
O13 U1 O14 C7 2.4(6) . . . . ?
O15 U1 O14 C7 159.4(6) . . . . ?
O16 U1 O14 C7 -143.6(6) . . . . ?
O7 U1 O14 C8 -128.0(7) . . . . ?
O10 U1 O14 C8 140.9(7) . . . . ?
O4 U1 O14 C8 -54.7(7) . . . . ?
O1 U1 O14 C8 84.5(7) . . . . ?
O13 U1 O14 C8 163.7(8) . . . . ?
O15 U1 O14 C8 -39.3(9) . . . . ?
O16 U1 O14 C8 17.7(7) . . . . ?
O7 U1 O15 C9 -28.6(7) . . . . ?
O10 U1 O15 C9 57.2(7) . . . . ?
O4 U1 O15 C9 -108.0(7) . . . . ?
O1 U1 O15 C9 124.2(7) . . . . ?
O13 U1 O15 C9 19.9(9) . . . . ?
O16 U1 O15 C9 171.3(8) . . . . ?
O14 U1 O15 C9 -122.7(7) . . . . ?
O7 U1 O15 C10 -175.2(6) . . . . ?
O10 U1 O15 C10 -89.5(6) . . . . ?
O4 U1 O15 C10 105.4(6) . . . . ?
O1 U1 O15 C10 -22.4(7) . . . . ?
O13 U1 O15 C10 -126.8(6) . . . . ?
O16 U1 O15 C10 24.7(6) . . . . ?
O14 U1 O15 C10 90.7(7) . . . . ?
O7 U1 O16 C12 128.4(7) . . . . ?
O10 U1 O16 C12 -134.3(7) . . . . ?
O4 U1 O16 C12 77.6(8) . . . . ?
O1 U1 O16 C12 -62.8(8) . . . . ?
O13 U1 O16 C12 -46.6(9) . . . . ?
O15 U1 O16 C12 161.0(8) . . . . ?
O14 U1 O16 C12 11.2(8) . . . . ?
O7 U1 O16 C11 -25.6(8) . . . . ?
O10 U1 O16 C11 71.7(7) . . . . ?
O4 U1 O16 C11 -76.4(6) . . . . ?
O1 U1 O16 C11 143.2(7) . . . . ?
O13 U1 O16 C11 159.4(6) . . . . ?
O15 U1 O16 C11 7.0(6) . . . . ?
O14 U1 O16 C11 -142.8(6) . . . . ?
O5 S2 O4 U1 -93.0(9) . . . . ?
O6 S2 O4 U1 45.6(10) . . . . ?
C2 S2 O4 U1 156.6(9) . . . . ?
O7 U1 O4 S2 -75.5(9) . . . . ?
O10 U1 O4 S2 -20.6(12) . . . . ?
O1 U1 O4 S2 124.6(9) . . . . ?
O13 U1 O4 S2 -140.1(8) . . . . ?
O15 U1 O4 S2 8.0(9) . . . . ?
O16 U1 O4 S2 74.8(9) . . . . ?
O14 U1 O4 S2 179.5(10) . . . . ?
O8 S3 O7 U1 44.4(13) . . . . ?
O9 S3 O7 U1 -91.6(12) . . . . ?
C3 S3 O7 U1 156.2(12) . . . . ?
O10 U1 O7 S3 39.4(12) . . . . ?
O4 U1 O7 S3 -165.7(12) . . . . ?
O1 U1 O7 S3 -16.2(15) . . . . ?
O13 U1 O7 S3 -39.4(12) . . . . ?
O15 U1 O7 S3 114.1(12) . . . . ?
O16 U1 O7 S3 143.8(11) . . . . ?
O14 U1 O7 S3 -99.3(12) . . . . ?
C12 O16 C11 C10 167.1(9) . . . . ?
U1 O16 C11 C10 -35.5(10) . . . . ?
C8 O14 C7 C6 165.7(9) . . . . ?
U1 O14 C7 C6 -30.6(10) . . . . ?
C9 O15 C10 C11 156.4(8) . . . . ?
U1 O15 C10 C11 -51.7(9) . . . . ?
O16 C11 C10 O15 53.9(10) . . . . ?
C5 O13 C6 C7 133.7(8) . . . . ?
U1 O13 C6 C7 -53.0(9) . . . . ?
O14 C7 C6 O13 50.7(11) . . . . ?
O8 S3 C3 F8 179.6(10) . . . . ?
O9 S3 C3 F8 -53.7(11) . . . . ?
O7 S3 C3 F8 63.5(11) . . . . ?
O8 S3 C3 F9 -59.2(12) . . . . ?
O9 S3 C3 F9 67.5(12) . . . . ?
O7 S3 C3 F9 -175.3(10) . . . . ?
O8 S3 C3 F7 60.5(11) . . . . ?
O9 S3 C3 F7 -172.8(9) . . . . ?
O7 S3 C3 F7 -55.6(11) . . . . ?
